data_1537014
loop_
_publ_author_name
'Reuter, G.'
'Frenzen, G.'

_publ_section_title
;
 The thermal dehydration of Cs3 Ln Cl6.3 (H2 O) to Cs3 Ln Cl6 (Ln= La-Nd)
 and their crystal structures
;
_journal_name_full 'Journal of Solid State Chemistry'
_journal_page_first 329
_journal_page_last 334
_journal_volume 116
_journal_year 1995
_chemical_formula_sum 'Cl6 Cs3 Nd'
_chemical_name_systematic 'Cs3 (Nd Cl6)'
_space_group_IT_number 57
_symmetry_space_group_name_Hall '-P 2c 2b'
_symmetry_space_group_name_H-M 'P b c m'
_cell_angle_alpha 90
_cell_angle_beta 90
_cell_angle_gamma 90
_cell_formula_units_Z 8
_cell_length_a 8.282
_cell_length_b 13.225
_cell_length_c 26.73
_cell_volume 2927.722
_citation_journal_id_ASTM JSSCBI
_cod_data_source_file Reuter_JSSCBI_1995_1691.cif
_cod_data_source_block Cl6Cs3Nd1
_cod_original_formula_sum 'Cl6 Cs3 Nd1'
_cod_database_code 1537014

loop_
_symmetry_equiv_pos_as_xyz
x,y,z
-x,-y,z+1/2
x,-y+1/2,-z
-x,y+1/2,-z+1/2
-x,-y,-z
x,y,-z-1/2
-x,y-1/2,z
x,-y-1/2,z-1/2

loop_
_atom_site_label
_atom_site_type_symbol
_atom_site_fract_x
_atom_site_fract_y
_atom_site_fract_z
_atom_site_occupancy
_atom_site_U_iso_or_equiv
Cl3 Cl-1 0.4552 0.138 0.6734 1 0.0
Cl7 Cl-1 0.2244 -0.0838 0.4426 1 0.0
Cl5 Cl-1 0.439 -0.1609 0.5584 1 0.0
Cl6 Cl-1 0.053 0.0244 0.6764 1 0.0
Cl4 Cl-1 -0.0315 -0.1775 0.5583 1 0.0
Nd1 Nd+3 0.25903 0.08244 0.75 1 0.0
Nd2 Nd+3 0.21179 -0.25 0.5 1 0.0
Cl1 Cl-1 0.1256 0.2715 0.75 1 0.0
Cs1 Cs+1 -0.30911 -0.09239 0.65261 1 0.0
Cs3 Cs+1 -0.2636 -0.08676 0.44985 1 0.0
Cs2 Cs+1 -0.18203 0.25616 0.83691 1 0.0
Cl2 Cl-1 0.4035 -0.1033 0.75 1 0.0
